data_1563254
loop_
_publ_author_name
'Wei, Mei-Lin'
'Zhuang, Peng-Fei'
'Miao, Qiu-Xiang'
'Wang, Yan'

_publ_section_title
;
 Two highly proton-conductive molecular hybrids based on ionized water
 clusters and poly-Keggin-anion chains
;
_journal_issue 6
_journal_name_full 'Journal of Solid State Chemistry'
_journal_page_first 1472
_journal_page_last 1477
_journal_paper_doi 10.1016/j.jssc.2011.04.025
_journal_volume 184
_journal_year 2011
_chemical_formula_sum 'C24 H42 Mn Mo12 N4 O62.5 P'
_chemical_formula_weight 2623.81
_space_group_IT_number 58
_space_group_name_Hall '-P 2 2n'
_space_group_name_H-M_alt 'P n n m'
_symmetry_cell_setting orthorhombic
_symmetry_space_group_name_H-M 'P n n m'
_atom_sites_solution_hydrogens geom
_atom_sites_solution_primary direct
_atom_sites_solution_secondary difmap
_audit_creation_method SHELXL-97
_cell_angle_alpha 90.00
_cell_angle_beta 90.00
_cell_angle_gamma 90.00
_cell_formula_units_Z 2
_cell_length_a 10.2653(14)
_cell_length_b 16.037(2)
_cell_length_c 19.944(3)
_cell_measurement_reflns_used 5299
_cell_measurement_temperature 293(2)
_cell_measurement_theta_max 27.88
_cell_measurement_theta_min 2.27
_cell_volume 3283.3(8)
_computing_cell_refinement 'Bruker SMART'
_computing_data_collection 'Bruker SMART'
_computing_data_reduction 'Bruker SAINT'
_computing_molecular_graphics 'Bruker SHELXTL'
_computing_publication_material 'Bruker SHELXTL'
_computing_structure_refinement 'Bruker SHELXTL'
_computing_structure_solution 'Bruker SHELXTL'
_diffrn_ambient_temperature 293(2)
_diffrn_measured_fraction_theta_full 0.998
_diffrn_measured_fraction_theta_max 0.998
_diffrn_measurement_device_type 'CCD area detector'
_diffrn_measurement_method 'phi and omega scans'
_diffrn_radiation_monochromator graphite
_diffrn_radiation_source 'fine-focus sealed tube'
_diffrn_radiation_type MoK\a
_diffrn_radiation_wavelength 0.71073
_diffrn_reflns_av_R_equivalents 0.1232
_diffrn_reflns_av_sigmaI/netI 0.0654
_diffrn_reflns_limit_h_max 12
_diffrn_reflns_limit_h_min -12
_diffrn_reflns_limit_k_max 19
_diffrn_reflns_limit_k_min -19
_diffrn_reflns_limit_l_max 12
_diffrn_reflns_limit_l_min -23
_diffrn_reflns_number 15596
_diffrn_reflns_theta_full 25.00
_diffrn_reflns_theta_max 25.00
_diffrn_reflns_theta_min 1.63
_exptl_absorpt_coefficient_mu 2.549
_exptl_absorpt_correction_T_max 0.6346
_exptl_absorpt_correction_T_min 0.4751
_exptl_absorpt_correction_type empirical
_exptl_absorpt_process_details sadabs
_exptl_crystal_colour yellow
_exptl_crystal_density_diffrn 2.654
_exptl_crystal_density_method 'not measured'
_exptl_crystal_description block
_exptl_crystal_F_000 2516
_exptl_crystal_size_max 0.32
_exptl_crystal_size_mid 0.23
_exptl_crystal_size_min 0.17
_refine_diff_density_max 1.362
_refine_diff_density_min -2.131
_refine_diff_density_rms 0.206
_refine_ls_extinction_method none
_refine_ls_goodness_of_fit_ref 0.972
_refine_ls_hydrogen_treatment constr
_refine_ls_matrix_type full
_refine_ls_number_parameters 269
_refine_ls_number_reflns 2980
_refine_ls_number_restraints 0
_refine_ls_restrained_S_all 0.972
_refine_ls_R_factor_all 0.0613
_refine_ls_R_factor_gt 0.0516
_refine_ls_shift/su_max 0.000
_refine_ls_shift/su_mean 0.000
_refine_ls_structure_factor_coef Fsqd
_refine_ls_weighting_details 'calc w=1/[\s^2^(Fo^2^)+(0.0900P)^2^+10.0000P] where P=(Fo^2^+2Fc^2^)/3'
_refine_ls_weighting_scheme calc
_refine_ls_wR_factor_gt 0.1373
_refine_ls_wR_factor_ref 0.1442
_reflns_number_gt 2403
_reflns_number_total 2980
_reflns_threshold_expression >2sigma(I)
_cod_data_source_file JSSC-2011-184-1472.cif
_cod_data_source_block 2
_cod_depositor_comments
;
The following automatic conversions were performed:

data item '_symmetry_cell_setting' value 'Orthorhombic' was changed
to 'orthorhombic' in accordance with the built-in table derived from
the CIF Core dictionary named 'cif_core.dic' version 2.4.5 last
updated on 2014-11-21.

Automatic conversion script
Id: cif_fix_values 8369 2020-08-20 11:38:08Z andrius 
;
_cod_original_cell_volume 3283.2(8)
_cod_original_sg_symbol_H-M 'Pnnm '
_cod_original_formula_sum 'C24 H42 Mn Mo12 N4 O62.50 P'
_cod_database_code 1563254

loop_
_symmetry_equiv_pos_as_xyz
'x, y, z'
'-x, -y, z'
'x+1/2, -y+1/2, z+1/2'
'-x+1/2, y+1/2, z+1/2'
'-x, -y, -z'
'x, y, -z'
'-x-1/2, y-1/2, -z-1/2'
'x-1/2, -y-1/2, -z-1/2'

loop_
_atom_site_label
_atom_site_type_symbol
_atom_site_fract_x
_atom_site_fract_y
_atom_site_fract_z
_atom_site_U_iso_or_equiv
_atom_site_adp_type
_atom_site_occupancy
_atom_site_symmetry_multiplicity
_atom_site_calc_flag
_atom_site_refinement_flags
_atom_site_disorder_assembly
_atom_site_disorder_group
Mo1 Mo 0.28606(5) 0.05701(4) 0.08881(3) 0.0356(2) Uani 1 1 d . . .
Mo2 Mo 0.27605(7) -0.13430(5) 0.0000 0.0353(3) Uani 1 2 d S . .
Mo3 Mo -0.00978(6) -0.19154(4) -0.08929(4) 0.0452(2) Uani 1 1 d . . .
Mo4 Mo 0.0000 0.0000 -0.17774(4) 0.0453(3) Uani 1 2 d S . .
P1 P 0.0000 0.0000 0.0000 0.0191(6) Uani 1 4 d S . .
O1 O 0.0455(10) -0.0907(7) 0.0000 0.024(2) Uani 0.50 2 d SP . .
O2 O 0.1485(11) -0.0033(6) 0.0000 0.024(2) Uani 0.50 2 d SP . .
O3 O 0.0525(7) 0.0436(5) 0.0624(4) 0.0248(17) Uani 0.50 1 d P . .
O4 O 0.3334(11) 0.0862(4) 0.0000 0.068(3) Uani 1 2 d S . .
O5 O 0.1860(5) 0.1559(4) 0.0922(4) 0.074(2) Uani 1 1 d . . .
O6 O 0.1781(6) 0.0153(4) 0.1573(4) 0.078(2) Uani 1 1 d . . .
O7 O 0.4164(5) 0.0841(3) 0.1315(3) 0.0540(14) Uani 1 1 d . . .
O8 O 0.3221(8) -0.0554(3) -0.0661(3) 0.0696(19) Uani 1 1 d . . .
O9 O 0.4024(7) -0.1981(5) 0.0000 0.054(2) Uani 1 2 d S . .
O10 O 0.1679(5) -0.1863(5) -0.0649(3) 0.079(2) Uani 1 1 d . . .
O11 O -0.0450(8) -0.2271(7) 0.0000 0.078(3) Uani 1 2 d S . .
O12 O 0.0000 0.0000 -0.2600(4) 0.070(3) Uani 1 2 d S . .
O13 O 0.0227(5) -0.1151(4) -0.1590(4) 0.085(3) Uani 1 1 d . . .
O14 O -0.0156(5) -0.2813(4) -0.1299(4) 0.0660(18) Uani 1 1 d . . .
Mn1 Mn 1.0000 0.0000 0.5000 0.0598(7) Uani 1 4 d S . .
O1W O 1.1119(11) 0.1149(6) 0.5000 0.092(3) Uani 1 2 d S . .
O2W O 0.9700(17) 0.0202(10) 0.3986(7) 0.078(4) Uani 0.50 1 d P . .
O3W O 0.8158(17) 0.0639(8) 0.4744(7) 0.093(5) Uani 0.50 1 d P . .
O15 O 1.2284(8) 0.4643(4) 0.1639(4) 0.084(2) Uani 1 1 d . . .
N1 N 1.2322(7) 0.3956(4) 0.2020(4) 0.0522(17) Uani 1 1 d . . .
C1 C 1.3088(9) 0.3323(5) 0.1837(4) 0.057(2) Uani 1 1 d . . .
H1A H 1.3627 0.3381 0.1464 0.068 Uiso 1 1 calc R . .
C2 C 1.3092(8) 0.2598(5) 0.2184(4) 0.0507(19) Uani 1 1 d . . .
H2A H 1.3616 0.2158 0.2045 0.061 Uiso 1 1 calc R . .
C3 C 1.2319(7) 0.2513(5) 0.2746(4) 0.0441(17) Uani 1 1 d . . .
C4 C 1.1569(7) 0.3170(5) 0.2943(4) 0.0485(18) Uani 1 1 d . . .
H4A H 1.1051 0.3129 0.3324 0.058 Uiso 1 1 calc R . .
C5 C 1.1586(8) 0.3901(5) 0.2569(5) 0.056(2) Uani 1 1 d . . .
H5A H 1.1082 0.4353 0.2703 0.068 Uiso 1 1 calc R . .
C6 C 1.2230(8) 0.1700(5) 0.3111(4) 0.054(2) Uani 1 1 d . . .
O16 O 1.1511(8) 0.1606(5) 0.3573(4) 0.092(2) Uani 1 1 d . . .
O17 O 1.2973(7) 0.1128(4) 0.2850(3) 0.0740(19) Uani 1 1 d . . .
H17A H 1.2835 0.0681 0.3035 0.111 Uiso 1 1 calc R . .
O4W O 0.8411(11) 0.2207(7) 0.5000 0.092(3) Uiso 1 2 d S . .
O5W O 1.0000 0.5000 0.0900(15) 0.118(9) Uiso 0.50 2 d SP . .
O6W O 0.896(2) 0.3994(16) 0.013(2) 0.093(9) Uiso 0.25 1 d P . .
O7W O 1.0000 0.5000 0.0000 0.035(4) Uiso 0.50 4 d SP . .

loop_
_atom_site_aniso_label
_atom_site_aniso_U_11
_atom_site_aniso_U_22
_atom_site_aniso_U_33
_atom_site_aniso_U_23
_atom_site_aniso_U_13
_atom_site_aniso_U_12
Mo1 0.0226(3) 0.0408(4) 0.0433(4) -0.0056(2) -0.0079(2) -0.0018(2)
Mo2 0.0235(4) 0.0313(4) 0.0511(5) 0.000 0.000 0.0100(3)
Mo3 0.0443(4) 0.0319(4) 0.0594(5) -0.0203(3) -0.0091(3) 0.0064(3)
Mo4 0.0410(5) 0.0702(7) 0.0246(5) 0.000 0.000 -0.0038(4)
P1 0.0175(14) 0.0172(14) 0.0227(15) 0.000 0.000 0.0014(10)
O1 0.016(5) 0.024(6) 0.031(6) 0.000 0.000 0.009(4)
O2 0.019(5) 0.022(5) 0.031(6) 0.000 0.000 0.004(4)
O3 0.020(4) 0.028(4) 0.027(4) -0.001(3) 0.003(3) -0.007(3)
O4 0.137(8) 0.025(4) 0.042(4) 0.000 0.000 -0.001(4)
O5 0.041(3) 0.059(4) 0.123(6) 0.036(4) 0.034(3) 0.024(3)
O6 0.046(3) 0.065(4) 0.122(6) 0.049(4) 0.040(4) 0.026(3)
O7 0.033(3) 0.059(3) 0.070(4) -0.011(3) -0.020(3) -0.007(2)
O8 0.144(6) 0.028(3) 0.036(3) -0.002(2) -0.005(4) -0.006(3)
O9 0.040(4) 0.056(4) 0.066(5) 0.000 0.000 0.031(3)
O10 0.036(3) 0.159(7) 0.042(3) -0.002(4) 0.000(3) -0.041(4)
O11 0.038(4) 0.143(9) 0.053(5) 0.000 0.000 -0.032(5)
O12 0.063(5) 0.118(8) 0.028(4) 0.000 0.000 0.015(5)
O13 0.043(3) 0.077(5) 0.135(7) 0.051(4) 0.038(4) 0.029(3)
O14 0.057(4) 0.048(3) 0.092(5) -0.033(3) -0.004(3) 0.003(3)
Mn1 0.088(2) 0.0441(14) 0.0477(15) 0.000 0.000 0.0037(12)
O1W 0.108(8) 0.049(5) 0.118(9) 0.000 0.000 -0.010(5)
O2W 0.092(14) 0.086(14) 0.055(7) 0.007(7) 0.017(7) 0.011(8)
O3W 0.146(12) 0.051(7) 0.083(11) 0.003(6) -0.031(9) 0.020(7)
O15 0.128(6) 0.040(3) 0.084(5) -0.001(3) -0.037(5) -0.002(4)
N1 0.063(4) 0.034(3) 0.059(4) -0.007(3) -0.019(4) -0.001(3)
C1 0.072(6) 0.049(5) 0.050(5) -0.012(4) 0.007(4) -0.006(4)
C2 0.049(4) 0.046(4) 0.057(5) -0.008(4) 0.003(4) 0.003(3)
C3 0.041(4) 0.046(4) 0.045(4) -0.011(3) -0.008(3) -0.009(3)
C4 0.040(4) 0.054(5) 0.052(4) -0.014(4) -0.002(4) -0.001(3)
C5 0.048(5) 0.046(4) 0.075(6) -0.021(4) -0.013(4) 0.008(4)
C6 0.056(5) 0.052(5) 0.052(5) -0.010(4) -0.003(4) -0.017(4)
O16 0.116(6) 0.080(5) 0.081(5) 0.009(4) 0.027(5) -0.021(4)
O17 0.099(5) 0.040(3) 0.083(5) 0.003(3) -0.004(4) 0.000(3)

loop_
_atom_type_symbol
_atom_type_description
_atom_type_scat_dispersion_real
_atom_type_scat_dispersion_imag
_atom_type_scat_source
C C 0.0033 0.0016 'International Tables Vol C Tables 4.2.6.8 and 6.1.1.4'
H H 0.0000 0.0000 'International Tables Vol C Tables 4.2.6.8 and 6.1.1.4'
N N 0.0061 0.0033 'International Tables Vol C Tables 4.2.6.8 and 6.1.1.4'
O O 0.0106 0.0060 'International Tables Vol C Tables 4.2.6.8 and 6.1.1.4'
P P 0.1023 0.0942 'International Tables Vol C Tables 4.2.6.8 and 6.1.1.4'
Mn Mn 0.3368 0.7283 'International Tables Vol C Tables 4.2.6.8 and 6.1.1.4'
Mo Mo -1.6832 0.6857 'International Tables Vol C Tables 4.2.6.8 and 6.1.1.4'

loop_
_geom_angle_atom_site_label_1
_geom_angle_atom_site_label_2
_geom_angle_atom_site_label_3
_geom_angle
_geom_angle_site_symmetry_1
_geom_angle_site_symmetry_3
O7 Mo1 O6 101.4(3) . .
O7 Mo1 O5 101.6(3) . .
O6 Mo1 O5 87.3(2) . .
O7 Mo1 O8 102.5(3) . 6
O6 Mo1 O8 87.1(3) . 6
O5 Mo1 O8 155.9(3) . 6
O7 Mo1 O4 102.1(4) . .
O6 Mo1 O4 156.5(4) . .
O5 Mo1 O4 88.0(3) . .
O8 Mo1 O4 87.8(3) 6 .
O7 Mo1 O2 160.5(3) . .
O6 Mo1 O2 92.5(3) . .
O5 Mo1 O2 92.5(3) . .
O8 Mo1 O2 64.3(3) 6 .
O4 Mo1 O2 64.7(3) . .
O7 Mo1 O3 157.7(3) . .
O6 Mo1 O3 63.3(3) . .
O5 Mo1 O3 63.4(3) . .
O8 Mo1 O3 93.2(3) 6 .
O4 Mo1 O3 94.1(4) . .
O2 Mo1 O3 41.8(3) . .
O9 Mo2 O8 102.6(3) . 6
O9 Mo2 O8 102.6(3) . .
O8 Mo2 O8 88.6(3) 6 .
O9 Mo2 O10 100.8(3) . .
O8 Mo2 O10 156.5(3) 6 .
O8 Mo2 O10 88.0(3) . .
O9 Mo2 O10 100.8(3) . 6
O8 Mo2 O10 88.0(3) 6 6
O8 Mo2 O10 156.5(3) . 6
O10 Mo2 O10 85.9(3) . 6
O9 Mo2 O1 158.2(4) . .
O8 Mo2 O1 92.9(3) 6 .
O8 Mo2 O1 92.9(3) . .
O10 Mo2 O1 64.1(3) . .
O10 Mo2 O1 64.1(3) 6 .
O9 Mo2 O2 160.2(4) . .
O8 Mo2 O2 64.1(3) 6 .
O8 Mo2 O2 64.1(3) . .
O10 Mo2 O2 93.6(3) . .
O10 Mo2 O2 93.6(3) 6 .
O1 Mo2 O2 41.6(4) . .
O14 Mo3 O13 102.2(4) . .
O14 Mo3 O10 101.5(3) . .
O13 Mo3 O10 89.5(3) . .
O14 Mo3 O5 102.3(3) . 5
O13 Mo3 O5 87.2(2) . 5
O10 Mo3 O5 156.2(3) . 5
O14 Mo3 O11 101.0(4) . .
O13 Mo3 O11 156.8(4) . .
O10 Mo3 O11 87.4(3) . .
O5 Mo3 O11 86.5(3) 5 .
O14 Mo3 O1 158.6(3) . .
O13 Mo3 O1 93.8(3) . .
O10 Mo3 O1 64.2(3) . .
O5 Mo3 O1 92.5(3) 5 .
O11 Mo3 O1 64.3(4) . .
O14 Mo3 O3 159.4(3) . 5
O13 Mo3 O3 64.3(3) . 5
O10 Mo3 O3 94.2(3) . 5
O5 Mo3 O3 63.2(3) 5 5
O11 Mo3 O3 92.9(4) . 5
O1 Mo3 O3 41.9(3) . 5
O12 Mo4 O6 102.5(3) . 6
O12 Mo4 O6 102.5(3) . 5
O6 Mo4 O6 155.0(5) 6 5
O12 Mo4 O13 101.3(3) . .
O6 Mo4 O13 88.0(3) 6 .
O6 Mo4 O13 87.2(2) 5 .
O12 Mo4 O13 101.3(3) . 2
O6 Mo4 O13 87.2(2) 6 2
O6 Mo4 O13 88.0(3) 5 2
O13 Mo4 O13 157.3(5) . 2
O12 Mo4 O3 159.01(17) . 6
O6 Mo4 O3 63.2(3) 6 6
O6 Mo4 O3 92.7(3) 5 6
O13 Mo4 O3 93.7(3) . 6
O13 Mo4 O3 64.4(3) 2 6
O12 Mo4 O3 159.01(17) . 5
O6 Mo4 O3 92.7(3) 6 5
O6 Mo4 O3 63.2(3) 5 5
O13 Mo4 O3 64.4(3) . 5
O13 Mo4 O3 93.7(3) 2 5
O3 Mo4 O3 42.0(3) 6 5
O2 P1 O2 180.0 . 5
O2 P1 O3 109.7(3) . 5
O2 P1 O3 70.3(3) 5 5
O2 P1 O3 70.3(3) . .
O2 P1 O3 109.7(3) 5 .
O3 P1 O3 180.0(6) 5 .
O2 P1 O3 70.3(3) . 6
O2 P1 O3 109.7(3) 5 6
O3 P1 O3 70.7(6) 5 6
O3 P1 O3 109.3(6) . 6
O2 P1 O3 109.7(3) . 2
O2 P1 O3 70.3(3) 5 2
O3 P1 O3 109.3(6) 5 2
O3 P1 O3 70.7(6) . 2
O3 P1 O3 180.0(6) 6 2
O2 P1 O1 70.2(5) . .
O2 P1 O1 109.8(5) 5 .
O3 P1 O1 70.8(4) 5 .
O3 P1 O1 109.2(4) . .
O3 P1 O1 109.2(4) 6 .
O3 P1 O1 70.8(4) 2 .
O2 P1 O1 109.8(5) . 5
O2 P1 O1 70.2(5) 5 5
O3 P1 O1 109.2(4) 5 5
O3 P1 O1 70.8(4) . 5
O3 P1 O1 70.8(4) 6 5
O3 P1 O1 109.2(4) 2 5
O1 P1 O1 180.0(7) . 5
P1 O1 O2 54.8(5) . .
P1 O1 O3 54.5(4) . 5
O2 O1 O3 90.1(6) . 5
P1 O1 O3 54.5(4) . 2
O2 O1 O3 90.1(6) . 2
O3 O1 O3 89.4(7) 5 2
P1 O1 Mo2 124.3(6) . .
O2 O1 Mo2 69.4(5) . .
O3 O1 Mo2 131.8(4) 5 .
O3 O1 Mo2 131.8(4) 2 .
P1 O1 Mo3 123.6(3) . .
O2 O1 Mo3 131.3(3) . .
O3 O1 Mo3 69.0(3) 5 .
O3 O1 Mo3 131.0(6) 2 .
Mo2 O1 Mo3 92.0(3) . .
P1 O1 Mo3 123.6(3) . 6
O2 O1 Mo3 131.3(3) . 6
O3 O1 Mo3 131.0(6) 5 6
O3 O1 Mo3 69.0(3) 2 6
Mo2 O1 Mo3 92.0(3) . 6
Mo3 O1 Mo3 92.2(4) . 6
P1 O2 O1 55.0(5) . .
P1 O2 O3 54.9(4) . 6
O1 O2 O3 90.2(5) . 6
P1 O2 O3 54.9(4) . .
O1 O2 O3 90.2(5) . .
O3 O2 O3 90.2(7) 6 .
P1 O2 Mo1 124.0(3) . .
O1 O2 Mo1 131.2(2) . .
O3 O2 Mo1 131.5(6) 6 .
O3 O2 Mo1 69.1(3) . .
P1 O2 Mo1 124.0(3) . 6
O1 O2 Mo1 131.2(2) . 6
O3 O2 Mo1 69.1(3) 6 6
O3 O2 Mo1 131.5(6) . 6
Mo1 O2 Mo1 91.9(4) . 6
P1 O2 Mo2 124.0(6) . .
O1 O2 Mo2 69.0(5) . .
O3 O2 Mo2 131.3(4) 6 .
O3 O2 Mo2 131.3(4) . .
Mo1 O2 Mo2 91.7(3) . .
Mo1 O2 Mo2 91.7(3) 6 .
P1 O3 O2 54.8(4) . .
P1 O3 O3 54.7(3) . 2
O2 O3 O3 90.2(6) . 2
P1 O3 O1 54.6(4) . 5
O2 O3 O1 90.2(5) . 5
O3 O3 O1 89.5(6) 2 5
P1 O3 Mo4 123.7(4) . 5
O2 O3 Mo4 131.5(5) . 5
O3 O3 Mo4 69.01(17) 2 5
O1 O3 Mo4 130.8(5) 5 5
P1 O3 Mo1 123.9(4) . .
O2 O3 Mo1 69.1(4) . .
O3 O3 Mo1 131.6(6) 2 .
O1 O3 Mo1 131.8(5) 5 .
Mo4 O3 Mo1 92.2(3) 5 .
P1 O3 Mo3 123.7(4) . 5
O2 O3 Mo3 131.6(5) . 5
O3 O3 Mo3 130.7(6) 2 5
O1 O3 Mo3 69.0(4) 5 5
Mo4 O3 Mo3 91.8(3) 5 5
Mo1 O3 Mo3 92.4(2) . 5
Mo1 O4 Mo1 138.3(5) 6 .
Mo1 O5 Mo3 140.3(4) . 5
Mo1 O6 Mo4 140.6(4) . 5
Mo2 O8 Mo1 139.1(4) . 6
Mo3 O10 Mo2 139.4(4) . .
Mo3 O11 Mo3 138.5(6) 6 .
Mo3 O13 Mo4 139.1(4) . .
O2W Mn1 O2W 24.9(7) 2_755 .
O2W Mn1 O2W 155.1(7) 2_755 5_756
O2W Mn1 O2W 180.00(15) . 5_756
O2W Mn1 O2W 180.00(16) 2_755 6_556
O2W Mn1 O2W 155.1(7) . 6_556
O2W Mn1 O2W 24.9(7) 5_756 6_556
O2W Mn1 O1W 93.1(6) 2_755 .
O2W Mn1 O1W 86.9(6) . .
O2W Mn1 O1W 93.1(6) 5_756 .
O2W Mn1 O1W 86.9(6) 6_556 .
O2W Mn1 O1W 86.9(6) 2_755 5_756
O2W Mn1 O1W 93.1(6) . 5_756
O2W Mn1 O1W 86.9(6) 5_756 5_756
O2W Mn1 O1W 93.1(6) 6_556 5_756
O1W Mn1 O1W 180.000(1) . 5_756
O2W Mn1 O3W 64.9(5) 2_755 2_755
O2W Mn1 O3W 88.5(5) . 2_755
O2W Mn1 O3W 91.5(5) 5_756 2_755
O2W Mn1 O3W 115.1(5) 6_556 2_755
O1W Mn1 O3W 86.6(5) . 2_755
O1W Mn1 O3W 93.4(5) 5_756 2_755
O2W Mn1 O3W 91.5(5) 2_755 5_756
O2W Mn1 O3W 115.1(5) . 5_756
O2W Mn1 O3W 64.9(5) 5_756 5_756
O2W Mn1 O3W 88.5(5) 6_556 5_756
O1W Mn1 O3W 86.6(5) . 5_756
O1W Mn1 O3W 93.4(5) 5_756 5_756
O3W Mn1 O3W 26.7(7) 2_755 5_756
O2W Mn1 O3W 88.5(5) 2_755 .
O2W Mn1 O3W 64.9(5) . .
O2W Mn1 O3W 115.1(5) 5_756 .
O2W Mn1 O3W 91.5(5) 6_556 .
O1W Mn1 O3W 93.4(5) . .
O1W Mn1 O3W 86.6(5) 5_756 .
O3W Mn1 O3W 153.3(7) 2_755 .
O3W Mn1 O3W 180.0(7) 5_756 .
O2W Mn1 O3W 115.1(5) 2_755 6_556
O2W Mn1 O3W 91.5(5) . 6_556
O2W Mn1 O3W 88.5(5) 5_756 6_556
O2W Mn1 O3W 64.9(5) 6_556 6_556
O1W Mn1 O3W 93.4(5) . 6_556
O1W Mn1 O3W 86.6(5) 5_756 6_556
O3W Mn1 O3W 180.0(7) 2_755 6_556
O3W Mn1 O3W 153.3(7) 5_756 6_556
O3W Mn1 O3W 26.7(7) . 6_556
O2W O2W Mn1 77.5(3) 2_755 .
O3W O3W Mn1 76.7(4) 6_556 .
C5 N1 C1 120.6(7) . .
C5 N1 O15 120.4(7) . .
C1 N1 O15 119.1(8) . .
N1 C1 C2 120.9(8) . .
N1 C1 H1A 119.5 . .
C2 C1 H1A 119.5 . .
C1 C2 C3 119.9(8) . .
C1 C2 H2A 120.0 . .
C3 C2 H2A 120.0 . .
C4 C3 C2 118.9(8) . .
C4 C3 C6 119.9(7) . .
C2 C3 C6 121.1(7) . .
C3 C4 C5 119.4(8) . .
C3 C4 H4A 120.3 . .
C5 C4 H4A 120.3 . .
N1 C5 C4 120.3(7) . .
N1 C5 H5A 119.9 . .
C4 C5 H5A 119.9 . .
O16 C6 O17 125.7(9) . .
O16 C6 C3 121.7(8) . .
O17 C6 C3 112.5(7) . .
C6 O17 H17A 109.5 . .
O5W O7W O5W 180.000(2) 5_765 .

loop_
_geom_bond_atom_site_label_1
_geom_bond_atom_site_label_2
_geom_bond_distance
_geom_bond_site_symmetry_2
Mo1 O7 1.645(5) .
Mo1 O6 1.881(6) .
Mo1 O5 1.891(5) .
Mo1 O8 1.895(5) 6
Mo1 O4 1.896(3) .
Mo1 O2 2.464(8) .
Mo1 O3 2.464(8) .
Mo2 O9 1.652(6) .
Mo2 O8 1.888(6) 6
Mo2 O8 1.888(6) .
Mo2 O10 1.899(6) .
Mo2 O10 1.899(6) 6
Mo2 O1 2.468(10) .
Mo2 O2 2.475(10) .
Mo3 O14 1.653(5) .
Mo3 O13 1.884(7) .
Mo3 O10 1.889(6) .
Mo3 O5 1.898(5) 5
Mo3 O11 1.905(4) .
Mo3 O1 2.472(8) .
Mo3 O3 2.472(8) 5
Mo4 O12 1.640(8) .
Mo4 O6 1.889(6) 6
Mo4 O6 1.889(6) 5
Mo4 O13 1.898(6) .
Mo4 O13 1.898(6) 2
Mo4 O3 2.464(8) 6
Mo4 O3 2.464(8) 5
P1 O2 1.525(11) .
P1 O2 1.525(11) 5
P1 O3 1.525(8) 5
P1 O3 1.525(8) .
P1 O3 1.525(8) 6
P1 O3 1.525(8) 2
P1 O1 1.527(10) .
P1 O1 1.527(10) 5
O1 O2 1.755(15) .
O1 O3 1.769(11) 5
O1 O3 1.769(11) 2
O1 Mo3 2.472(8) 6
O2 O3 1.756(11) 6
O2 O3 1.756(11) .
O2 Mo1 2.464(8) 6
O3 O3 1.765(15) 2
O3 O1 1.769(11) 5
O3 Mo4 2.464(8) 5
O3 Mo3 2.472(8) 5
O4 Mo1 1.896(3) 6
O5 Mo3 1.898(5) 5
O6 Mo4 1.889(6) 5
O8 Mo1 1.895(5) 6
O11 Mo3 1.905(4) 6
Mn1 O2W 2.072(13) 2_755
Mn1 O2W 2.072(13) .
Mn1 O2W 2.072(13) 5_756
Mn1 O2W 2.072(13) 6_556
Mn1 O1W 2.172(9) .
Mn1 O1W 2.172(9) 5_756
Mn1 O3W 2.210(15) 2_755
Mn1 O3W 2.210(15) 5_756
Mn1 O3W 2.210(15) .
Mn1 O3W 2.210(15) 6_556
O2W O2W 0.89(2) 2_755
O3W O3W 1.02(3) 6_556
O15 N1 1.339(9) .
N1 C5 1.333(11) .
N1 C1 1.336(11) .
C1 C2 1.354(11) .
C1 H1A 0.9300 .
C2 C3 1.380(11) .
C2 H2A 0.9300 .
C3 C4 1.362(10) .
C3 C6 1.496(12) .
C4 C5 1.389(12) .
C4 H4A 0.9300 .
C5 H5A 0.9300 .
C6 O16 1.190(10) .
C6 O17 1.302(10) .
O17 H17A 0.8200 .
O5W O7W 1.79(3) .
O6W O6W 0.52(8) 6
O7W O5W 1.79(3) 5_765
